data_7224722
loop_
_publ_author_name
'Mo, Yuanzhao'
'Nie, HuiFang'
'Lei, Yang'
'Zhang, Dongxu'
'Li, XiaoYe'
'Wang, QiaoFeng'
'zhang, shengyong'

_publ_section_title
;
 Asymmetric Transfer Hydrogenation of \g-aryl \a, \g-dioxo-butyric acid
 esters
;
_journal_name_full 'RSC Adv.'
_journal_paper_doi 10.1039/C6RA02500E
_journal_year 2016
_chemical_formula_sum 'C12 H13 F O4'
_chemical_formula_weight 240.22
_chemical_name_systematic
; 
 ? 
;
_space_group_IT_number 4
_symmetry_cell_setting monoclinic
_symmetry_space_group_name_Hall 'P 2yb'
_symmetry_space_group_name_H-M 'P 1 21 1'
_atom_sites_solution_hydrogens geom
_atom_sites_solution_primary direct
_atom_sites_solution_secondary difmap
_audit_creation_method SHELXL-97
_audit_update_record
;
2016-01-14 deposited with the CCDC.
2016-03-23 downloaded from the CCDC.
;
_cell_angle_alpha 90.00
_cell_angle_beta 101.62(2)
_cell_angle_gamma 90.00
_cell_formula_units_Z 2
_cell_length_a 5.059(5)
_cell_length_b 10.704(12)
_cell_length_c 11.363(12)
_cell_measurement_reflns_used 384
_cell_measurement_temperature 296(2)
_cell_measurement_theta_max 17.84
_cell_measurement_theta_min 2.64
_cell_volume 602.7(11)
_computing_cell_refinement 'Bruker SAINT'
_computing_data_collection 'Bruker APEX2'
_computing_data_reduction 'Bruker SAINT'
_computing_molecular_graphics 'Bruker SHELXTL'
_computing_publication_material 'Bruker SHELXTL'
_computing_structure_refinement 'SHELXL-97 (Sheldrick, 2008)'
_computing_structure_solution 'SHELXS-97 (Sheldrick, 2008)'
_diffrn_ambient_temperature 296(2)
_diffrn_measured_fraction_theta_full 0.992
_diffrn_measured_fraction_theta_max 0.992
_diffrn_measurement_device_type 'Bruker APEX-II CCD'
_diffrn_measurement_method '\f and \w scans'
_diffrn_radiation_monochromator graphite
_diffrn_radiation_source 'fine-focus sealed tube'
_diffrn_radiation_type MoK\a
_diffrn_radiation_wavelength 0.71073
_diffrn_reflns_av_R_equivalents 0.0512
_diffrn_reflns_av_sigmaI/netI 0.1218
_diffrn_reflns_limit_h_max 5
_diffrn_reflns_limit_h_min -6
_diffrn_reflns_limit_k_max 12
_diffrn_reflns_limit_k_min -12
_diffrn_reflns_limit_l_max 8
_diffrn_reflns_limit_l_min -13
_diffrn_reflns_number 2945
_diffrn_reflns_theta_full 25.08
_diffrn_reflns_theta_max 25.08
_diffrn_reflns_theta_min 1.83
_exptl_absorpt_coefficient_mu 0.109
_exptl_absorpt_correction_T_max 0.9865
_exptl_absorpt_correction_T_min 0.9674
_exptl_absorpt_correction_type none
_exptl_crystal_density_diffrn 1.324
_exptl_crystal_density_meas 0
_exptl_crystal_density_method 'not measured'
_exptl_crystal_F_000 252
_exptl_crystal_size_max 0.31
_exptl_crystal_size_mid 0.23
_exptl_crystal_size_min 0.12
_refine_diff_density_max 0.205
_refine_diff_density_min -0.224
_refine_diff_density_rms 0.061
_refine_ls_abs_structure_details 'Flack H D (1983), Acta Cryst. A39, 876-881'
_refine_ls_abs_structure_Flack 0(3)
_refine_ls_extinction_coef 0.036(9)
_refine_ls_extinction_expression Fc^*^=kFc[1+0.001xFc^2^\l^3^/sin(2\q)]^-1/4^
_refine_ls_extinction_method SHELXL
_refine_ls_goodness_of_fit_ref 1.064
_refine_ls_hydrogen_treatment mixed
_refine_ls_matrix_type full
_refine_ls_number_parameters 157
_refine_ls_number_reflns 2093
_refine_ls_number_restraints 1
_refine_ls_restrained_S_all 1.064
_refine_ls_R_factor_all 0.1518
_refine_ls_R_factor_gt 0.0777
_refine_ls_shift/su_max 0.000
_refine_ls_shift/su_mean 0.000
_refine_ls_structure_factor_coef Fsqd
_refine_ls_weighting_details 'calc w=1/[\s^2^(Fo^2^)+(0.0700P)^2^+0.0000P] where P=(Fo^2^+2Fc^2^)/3'
_refine_ls_weighting_scheme calc
_refine_ls_wR_factor_gt 0.1627
_refine_ls_wR_factor_ref 0.1941
_reflns_number_gt 1057
_reflns_number_total 2093
_reflns_threshold_expression >2sigma(I)
_cod_data_source_file c6ra02500e2.cif
_cod_data_source_block xb8331_0m
_cod_depositor_comments
;
The following automatic conversions were performed:

'_symmetry_cell_setting' value 'Monoclinic' changed to 'monoclinic'
according to
/usr/data/users/saulius/crontab/automatic-downloads/rss-feeds/RSC/lib/dictionaries/cif_core.dic
dictionary named 'cif_core.dic' version 2.4.2 from 2011-04-26.

Automatic conversion script
Id: cif_fix_values 4268 2015-11-12 08:31:59Z antanas 
;
_cod_original_cell_volume 602.6(11)
_cod_original_sg_symbol_H-M P2(1)
_cod_database_code 7224722

loop_
_symmetry_equiv_pos_as_xyz
'x, y, z'
'-x, y+1/2, -z'

loop_
_atom_site_label
_atom_site_type_symbol
_atom_site_fract_x
_atom_site_fract_y
_atom_site_fract_z
_atom_site_U_iso_or_equiv
_atom_site_adp_type
_atom_site_occupancy
_atom_site_symmetry_multiplicity
_atom_site_calc_flag
_atom_site_refinement_flags
F1 F 0.3210(9) 0.7545(5) 1.3469(4) 0.0942(17) Uani 1 1 d .
O1 O 0.8529(10) 0.9672(5) 0.9354(5) 0.0743(16) Uani 1 1 d .
O2 O 1.3191(9) 0.7139(4) 0.7944(4) 0.0589(14) Uani 1 1 d .
H2 H 1.4510 0.7447 0.7737 0.088 Uiso 1 1 calc R
O3 O 0.7179(10) 0.8086(6) 0.6865(4) 0.0783(17) Uani 1 1 d .
O4 O 1.0569(8) 0.9223(4) 0.6455(4) 0.0610(14) Uani 1 1 d .
C1 C 0.7262(14) 0.7087(6) 1.1221(6) 0.0566(19) Uani 1 1 d .
H1 H 0.8162 0.6446 1.0913 0.068 Uiso 1 1 calc R
C2 C 0.5922(14) 0.6851(7) 1.2142(6) 0.061(2) Uani 1 1 d .
H2A H 0.5992 0.6058 1.2480 0.073 Uiso 1 1 calc R
C3 C 0.4501(16) 0.7770(8) 1.2558(6) 0.068(2) Uani 1 1 d .
C4 C 0.4479(16) 0.8989(7) 1.2129(7) 0.070(2) Uani 1 1 d .
H4 H 0.3580 0.9619 1.2453 0.085 Uiso 1 1 calc R
C5 C 0.5812(13) 0.9240(7) 1.1218(6) 0.0520(18) Uani 1 1 d .
H5 H 0.5763 1.0043 1.0902 0.062 Uiso 1 1 calc R
C6 C 0.7258(12) 0.8294(6) 1.0755(5) 0.0456(16) Uani 1 1 d .
C7 C 0.8602(13) 0.8612(6) 0.9757(6) 0.0478(17) Uani 1 1 d .
C8 C 1.0246(12) 0.7610(6) 0.9244(6) 0.0471(17) Uani 1 1 d .
H8A H 1.1649 0.7293 0.9885 0.057 Uiso 1 1 calc R
H8B H 0.9068 0.6918 0.8937 0.057 Uiso 1 1 calc R
C9 C 1.1518(12) 0.8114(6) 0.8254(5) 0.0446(16) Uani 1 1 d .
H9 H 1.2640 0.8838 0.8551 0.053 Uiso 1 1 calc R
C10 C 0.9492(15) 0.8481(6) 0.7132(6) 0.0523(17) Uani 1 1 d .
C11 C 0.8891(17) 0.9574(10) 0.5287(7) 0.092(3) Uani 1 1 d .
H11A H 0.7244 0.9976 0.5404 0.110 Uiso 1 1 calc R
H11B H 0.8410 0.8837 0.4794 0.110 Uiso 1 1 calc R
C12 C 1.049(2) 1.0447(11) 0.4691(7) 0.114(4) Uani 1 1 d .
H12A H 0.9617 1.1248 0.4595 0.170 Uiso 1 1 calc R
H12B H 1.0617 1.0123 0.3917 0.170 Uiso 1 1 calc R
H12C H 1.2268 1.0535 0.5176 0.170 Uiso 1 1 calc R

loop_
_atom_site_aniso_label
_atom_site_aniso_U_11
_atom_site_aniso_U_22
_atom_site_aniso_U_33
_atom_site_aniso_U_23
_atom_site_aniso_U_13
_atom_site_aniso_U_12
F1 0.109(4) 0.115(4) 0.073(3) 0.004(3) 0.053(3) -0.005(3)
O1 0.080(4) 0.053(3) 0.093(4) 0.019(3) 0.025(3) 0.009(3)
O2 0.047(3) 0.050(3) 0.091(4) 0.013(3) 0.039(3) 0.014(2)
O3 0.042(3) 0.132(5) 0.060(3) 0.013(3) 0.008(3) -0.023(3)
O4 0.050(3) 0.073(3) 0.059(3) 0.022(3) 0.010(2) -0.008(3)
C1 0.068(5) 0.048(5) 0.052(4) 0.005(4) 0.009(4) 0.001(4)
C2 0.066(5) 0.065(5) 0.053(5) 0.015(4) 0.015(4) 0.001(4)
C3 0.081(5) 0.078(6) 0.046(4) 0.001(4) 0.015(4) -0.003(5)
C4 0.088(6) 0.051(5) 0.069(6) -0.009(4) 0.007(5) 0.003(5)
C5 0.058(4) 0.048(4) 0.056(5) -0.001(4) 0.025(4) 0.001(4)
C6 0.040(4) 0.046(4) 0.049(4) 0.000(3) 0.005(3) 0.003(3)
C7 0.042(4) 0.041(4) 0.057(4) 0.001(4) 0.002(3) 0.002(3)
C8 0.038(4) 0.050(4) 0.056(4) 0.002(3) 0.014(3) 0.002(3)
C9 0.040(4) 0.036(4) 0.055(4) 0.008(3) 0.002(3) -0.001(3)
C10 0.050(4) 0.045(4) 0.060(5) 0.014(4) 0.008(4) 0.002(4)
C11 0.081(6) 0.125(8) 0.061(5) 0.032(5) -0.006(5) -0.020(6)
C12 0.121(8) 0.143(9) 0.066(7) 0.039(6) -0.006(6) -0.016(7)

loop_
_atom_type_symbol
_atom_type_description
_atom_type_scat_dispersion_real
_atom_type_scat_dispersion_imag
_atom_type_scat_source
C C 0.0033 0.0016 'International Tables Vol C Tables 4.2.6.8 and 6.1.1.4'
H H 0.0000 0.0000 'International Tables Vol C Tables 4.2.6.8 and 6.1.1.4'
O O 0.0106 0.0060 'International Tables Vol C Tables 4.2.6.8 and 6.1.1.4'
F F 0.0171 0.0103 'International Tables Vol C Tables 4.2.6.8 and 6.1.1.4'

loop_
_geom_angle_atom_site_label_1
_geom_angle_atom_site_label_2
_geom_angle_atom_site_label_3
_geom_angle
C9 O2 H2 109.5
C10 O4 C11 117.1(6)
C2 C1 C6 119.6(7)
C2 C1 H1 120.2
C6 C1 H1 120.2
C3 C2 C1 120.5(7)
C3 C2 H2A 119.8
C1 C2 H2A 119.8
F1 C3 C2 120.6(7)
F1 C3 C4 117.6(7)
C2 C3 C4 121.6(7)
C5 C4 C3 118.5(7)
C5 C4 H4 120.8
C3 C4 H4 120.8
C4 C5 C6 120.8(7)
C4 C5 H5 119.6
C6 C5 H5 119.6
C1 C6 C5 118.9(6)
C1 C6 C7 122.7(6)
C5 C6 C7 118.4(6)
O1 C7 C6 121.3(6)
O1 C7 C8 118.9(6)
C6 C7 C8 119.8(6)
C9 C8 C7 112.2(5)
C9 C8 H8A 109.2
C7 C8 H8A 109.2
C9 C8 H8B 109.2
C7 C8 H8B 109.2
H8A C8 H8B 107.9
O2 C9 C8 106.6(5)
O2 C9 C10 108.3(5)
C8 C9 C10 113.8(5)
O2 C9 H9 109.3
C8 C9 H9 109.3
C10 C9 H9 109.3
O3 C10 O4 124.0(6)
O3 C10 C9 124.7(6)
O4 C10 C9 111.3(6)
O4 C11 C12 107.7(6)
O4 C11 H11A 110.2
C12 C11 H11A 110.2
O4 C11 H11B 110.2
C12 C11 H11B 110.2
H11A C11 H11B 108.5
C11 C12 H12A 109.5
C11 C12 H12B 109.5
H12A C12 H12B 109.5
C11 C12 H12C 109.5
H12A C12 H12C 109.5
H12B C12 H12C 109.5

loop_
_geom_bond_atom_site_label_1
_geom_bond_atom_site_label_2
_geom_bond_distance
F1 C3 1.352(8)
O1 C7 1.221(7)
O2 C9 1.431(7)
O2 H2 0.8200
O3 C10 1.223(8)
O4 C10 1.300(7)
O4 C11 1.473(8)
C1 C2 1.379(9)
C1 C6 1.396(9)
C1 H1 0.9300
C2 C3 1.358(10)
C2 H2A 0.9300
C3 C4 1.392(10)
C4 C5 1.371(9)
C4 H4 0.9300
C5 C6 1.411(9)
C5 H5 0.9300
C6 C7 1.475(9)
C7 C8 1.542(8)
C8 C9 1.505(8)
C8 H8A 0.9700
C8 H8B 0.9700
C9 C10 1.517(8)
C9 H9 0.9800
C11 C12 1.485(11)
C11 H11A 0.9700
C11 H11B 0.9700
C12 H12A 0.9600
C12 H12B 0.9600
C12 H12C 0.9600

loop_
_geom_torsion_atom_site_label_1
_geom_torsion_atom_site_label_2
_geom_torsion_atom_site_label_3
_geom_torsion_atom_site_label_4
_geom_torsion
C6 C1 C2 C3 3.0(10)
C1 C2 C3 F1 -179.3(6)
C1 C2 C3 C4 -4.0(11)
F1 C3 C4 C5 179.0(7)
C2 C3 C4 C5 3.6(11)
C3 C4 C5 C6 -2.3(11)
C2 C1 C6 C5 -1.7(9)
C2 C1 C6 C7 -178.8(6)
C4 C5 C6 C1 1.4(10)
C4 C5 C6 C7 178.6(6)
C1 C6 C7 O1 178.8(7)
C5 C6 C7 O1 1.7(10)
C1 C6 C7 C8 -4.1(9)
C5 C6 C7 C8 178.8(6)
O1 C7 C8 C9 -1.4(8)
C6 C7 C8 C9 -178.6(5)
C7 C8 C9 O2 174.2(5)
C7 C8 C9 C10 -66.4(7)
C11 O4 C10 O3 -1.6(10)
C11 O4 C10 C9 175.2(6)
O2 C9 C10 O3 96.7(8)
C8 C9 C10 O3 -21.6(9)
O2 C9 C10 O4 -80.0(6)
C8 C9 C10 O4 161.6(6)
C10 O4 C11 C12 178.4(7)
